data_7224028
loop_
_publ_author_name
'Gumbau-Brisa, R.'
'Hayward, J. J.'
'Wallis, J. D.'
'Rawson, J. M.'
'Pilkington, M.'

_publ_section_title
;
 Structural insights into the coordination chemistry and reactivity of a
 3,3&#x2032;-bis-imine-2,2&#x2032;-bipyridine ligand
;
_journal_issue 11
_journal_name_full CrystEngComm
_journal_page_first 1892
_journal_paper_doi 10.1039/C5CE02349A
_journal_volume 18
_journal_year 2016
_chemical_formula_sum 'C38 H40 Cl4 Mn2 N8 O4'
_chemical_formula_weight 924.46
_chemical_name_systematic
'[6-(2'-Hydroxyphenyl)-6,7-dihydro-5H-dipyrido[3,2-d:2',3'-f][1,3]diazepine]manganese(II)dichloride dimer'
_space_group_IT_number 2
_symmetry_cell_setting triclinic
_symmetry_space_group_name_Hall '-P 1'
_symmetry_space_group_name_H-M 'P -1'
_atom_sites_solution_hydrogens geom
_atom_sites_solution_primary direct
_atom_sites_solution_secondary difmap
_audit_creation_method SHELXL-97
_audit_update_record
;
2015-07-17 deposited with the CCDC.
2016-01-26 downloaded from the CCDC.
;
_cell_angle_alpha 64.848(3)
_cell_angle_beta 88.440(4)
_cell_angle_gamma 72.810(3)
_cell_formula_units_Z 1
_cell_length_a 9.4410(5)
_cell_length_b 10.9557(6)
_cell_length_c 10.9598(6)
_cell_measurement_reflns_used 4346
_cell_measurement_temperature 150(2)
_cell_measurement_theta_max 26.42
_cell_measurement_theta_min 3.06
_cell_volume 973.92(10)
_computing_cell_refinement 'Bruker SMART'
_computing_data_collection 'Bruker SMART'
_computing_data_reduction 'Bruker SAINT'
_computing_structure_refinement 'SHELXL-97 (Sheldrick, 1997)'
_computing_structure_solution 'SHELXS-97 (Sheldrick, 1990)'
_diffrn_ambient_temperature 150(2)
_diffrn_measured_fraction_theta_full 0.984
_diffrn_measured_fraction_theta_max 0.984
_diffrn_measurement_device_type 'CCD area detector'
_diffrn_measurement_method 'phi and omega scans'
_diffrn_radiation_monochromator graphite
_diffrn_radiation_source 'fine-focus sealed tube'
_diffrn_radiation_type MoK\a
_diffrn_radiation_wavelength 0.71073
_diffrn_reflns_av_R_equivalents 0.0299
_diffrn_reflns_av_sigmaI/netI 0.0395
_diffrn_reflns_limit_h_max 12
_diffrn_reflns_limit_h_min -12
_diffrn_reflns_limit_k_max 14
_diffrn_reflns_limit_k_min -14
_diffrn_reflns_limit_l_max 14
_diffrn_reflns_limit_l_min -14
_diffrn_reflns_number 12488
_diffrn_reflns_theta_full 28.39
_diffrn_reflns_theta_max 28.39
_diffrn_reflns_theta_min 2.25
_exptl_absorpt_coefficient_mu 0.976
_exptl_absorpt_correction_T_max 0.746
_exptl_absorpt_correction_T_min 0.603
_exptl_absorpt_correction_type multi-scan
_exptl_absorpt_process_details Bruker-SADABS
_exptl_crystal_colour 'dark red'
_exptl_crystal_density_diffrn 1.576
_exptl_crystal_density_method 'not measured'
_exptl_crystal_description rhomb
_exptl_crystal_F_000 474
_exptl_crystal_size_max 0.30
_exptl_crystal_size_mid 0.15
_exptl_crystal_size_min 0.05
_refine_diff_density_max 0.428
_refine_diff_density_min -0.405
_refine_diff_density_rms 0.072
_refine_ls_extinction_method none
_refine_ls_goodness_of_fit_ref 1.026
_refine_ls_hydrogen_treatment mixed
_refine_ls_matrix_type full
_refine_ls_number_parameters 265
_refine_ls_number_reflns 4811
_refine_ls_number_restraints 10
_refine_ls_restrained_S_all 1.028
_refine_ls_R_factor_all 0.0448
_refine_ls_R_factor_gt 0.0334
_refine_ls_shift/su_max 0.001
_refine_ls_shift/su_mean 0.000
_refine_ls_structure_factor_coef Fsqd
_refine_ls_weighting_details 'calc w=1/[\s^2^(Fo^2^)+(0.0388P)^2^+0.4525P] where P=(Fo^2^+2Fc^2^)/3'
_refine_ls_weighting_scheme calc
_refine_ls_wR_factor_gt 0.0784
_refine_ls_wR_factor_ref 0.0846
_reflns_number_gt 3961
_reflns_number_total 4811
_reflns_threshold_expression >2sigma(I)
_cod_data_source_file c5ce02349a2.cif
_cod_data_source_block rog02
_cod_depositor_comments 'Adding full bibliography for 7224025--7224030.cif.'
_cod_original_cell_volume 973.92(9)
_cod_original_sg_symbol_H-M P-1
_cod_database_code 7224028

loop_
_symmetry_equiv_pos_as_xyz
'x, y, z'
'-x, -y, -z'

loop_
_atom_site_label
_atom_site_type_symbol
_atom_site_fract_x
_atom_site_fract_y
_atom_site_fract_z
_atom_site_U_iso_or_equiv
_atom_site_adp_type
_atom_site_occupancy
_atom_site_symmetry_multiplicity
_atom_site_calc_flag
_atom_site_refinement_flags
_atom_site_disorder_assembly
_atom_site_disorder_group
Mn1 Mn 1.01002(3) -0.33323(3) 0.38722(3) 0.01539(8) Uani 1 1 d U . .
Cl2 Cl 1.26038(5) -0.43699(5) 0.32110(5) 0.02192(11) Uani 1 1 d . . .
Cl3 Cl 1.08209(5) -0.48299(5) 0.63891(4) 0.01869(11) Uani 1 1 d U . .
O2 O 0.57701(17) 0.39918(15) 0.25403(14) 0.0257(3) Uani 1 1 d . A .
H21 H 0.4933 0.4397 0.2703 0.039 Uiso 1 1 calc R . .
O3 O 0.78165(15) -0.26954(15) 0.46949(14) 0.0219(3) Uani 1 1 d D . .
N1 N 0.90237(17) -0.14789(16) 0.19555(15) 0.0158(3) Uani 1 1 d . . .
N2 N 1.07607(17) -0.15159(16) 0.37801(15) 0.0157(3) Uani 1 1 d . . .
N3 N 0.83457(19) 0.23708(16) 0.02433(16) 0.0181(3) Uani 1 1 d D A .
N4 N 0.94663(19) 0.23984(17) 0.21399(16) 0.0200(3) Uani 1 1 d D A .
C1 C 0.8418(2) -0.1662(2) 0.09866(19) 0.0180(4) Uani 1 1 d . A .
H1 H 0.8385 -0.2582 0.1170 0.022 Uiso 1 1 calc R . .
C2 C 0.7831(2) -0.0549(2) -0.02844(19) 0.0177(4) Uani 1 1 d . . .
H2 H 0.7440 -0.0707 -0.0974 0.021 Uiso 1 1 calc R A .
C3 C 0.7832(2) 0.07835(19) -0.05170(18) 0.0159(4) Uani 1 1 d . A .
H3 H 0.7441 0.1559 -0.1380 0.019 Uiso 1 1 calc R . .
C4 C 0.8403(2) 0.10125(19) 0.05069(18) 0.0141(3) Uani 1 1 d . . .
C5 C 0.9063(2) -0.01690(19) 0.17489(18) 0.0143(4) Uani 1 1 d . A .
C6 C 0.9995(2) -0.01793(19) 0.28415(17) 0.0143(3) Uani 1 1 d . A .
C7 C 1.0231(2) 0.09972(19) 0.29413(18) 0.0159(4) Uani 1 1 d . . .
C8 C 1.1353(2) 0.0714(2) 0.39349(19) 0.0180(4) Uani 1 1 d . A .
H8 H 1.1554 0.1484 0.4003 0.022 Uiso 1 1 calc R . .
C9 C 1.2157(2) -0.0647(2) 0.48032(19) 0.0194(4) Uani 1 1 d . . .
H9 H 1.2936 -0.0831 0.5450 0.023 Uiso 1 1 calc R A .
C10 C 1.1803(2) -0.1753(2) 0.47132(18) 0.0174(4) Uani 1 1 d . A .
H10 H 1.2321 -0.2704 0.5336 0.021 Uiso 1 1 calc R . .
C11 C 0.8074(2) 0.28073(19) 0.13319(18) 0.0171(4) Uani 1 1 d . . .
H11 H 0.7401 0.2315 0.1925 0.020 Uiso 1 1 calc R A .
C12 C 0.7322(2) 0.4389(2) 0.07618(19) 0.0182(4) Uani 1 1 d . A .
C13 C 0.6154(2) 0.4923(2) 0.13857(19) 0.0192(4) Uani 1 1 d . . .
C14 C 0.5415(2) 0.6375(2) 0.0835(2) 0.0226(4) Uani 1 1 d . A .
H14 H 0.4631 0.6741 0.1269 0.027 Uiso 1 1 calc R . .
C15 C 0.5814(2) 0.7287(2) -0.0340(2) 0.0258(4) Uani 1 1 d . . .
H15 H 0.5282 0.8274 -0.0727 0.031 Uiso 1 1 calc R A .
C16 C 0.6989(3) 0.6773(2) -0.0961(2) 0.0275(5) Uani 1 1 d . A .
H16 H 0.7271 0.7404 -0.1764 0.033 Uiso 1 1 calc R . .
C17 C 0.7746(2) 0.5331(2) -0.0396(2) 0.0242(4) Uani 1 1 d . . .
H17 H 0.8567 0.4979 -0.0805 0.029 Uiso 1 1 calc R A .
C101 C 0.6392(3) -0.1690(3) 0.4066(3) 0.0287(6) Uiso 0.806(3) 1 d PD A 1
H10A H 0.6522 -0.0797 0.3378 0.034 Uiso 0.806(3) 1 calc PR A 1
H10B H 0.5815 -0.1473 0.4757 0.034 Uiso 0.806(3) 1 calc PR A 1
C102 C 0.5539(3) -0.2251(3) 0.3399(3) 0.0410(8) Uiso 0.806(3) 1 d PD A 1
H10C H 0.6110 -0.2468 0.2716 0.061 Uiso 0.806(3) 1 calc PR A 1
H10D H 0.4572 -0.1533 0.2960 0.061 Uiso 0.806(3) 1 calc PR A 1
H10E H 0.5378 -0.3116 0.4085 0.061 Uiso 0.806(3) 1 calc PR A 1
C201 C 0.6420(8) -0.2378(9) 0.3944(10) 0.0287(6) Uiso 0.194(3) 1 d PD A 2
H20A H 0.5791 -0.2900 0.4552 0.034 Uiso 0.194(3) 1 calc PR A 2
H20B H 0.6607 -0.2679 0.3206 0.034 Uiso 0.194(3) 1 calc PR A 2
C202 C 0.5626(10) -0.0794(9) 0.3355(12) 0.0410(8) Uiso 0.194(3) 1 d PD A 2
H20C H 0.5368 -0.0517 0.4093 0.061 Uiso 0.194(3) 1 calc PR A 2
H20D H 0.4714 -0.0558 0.2783 0.061 Uiso 0.194(3) 1 calc PR A 2
H20E H 0.6284 -0.0282 0.2806 0.061 Uiso 0.194(3) 1 calc PR A 2
H100 H 0.779(3) -0.3471(15) 0.5336(18) 0.041(8) Uiso 1 1 d D . .
H31 H 0.797(2) 0.3011(16) -0.0582(9) 0.016(5) Uiso 1 1 d D . .
H41 H 0.957(3) 0.301(2) 0.242(2) 0.032(7) Uiso 1 1 d D . .

loop_
_atom_site_aniso_label
_atom_site_aniso_U_11
_atom_site_aniso_U_22
_atom_site_aniso_U_33
_atom_site_aniso_U_23
_atom_site_aniso_U_13
_atom_site_aniso_U_12
Mn1 0.01933(16) 0.01214(15) 0.01493(14) -0.00621(11) 0.00105(11) -0.00473(11)
Cl2 0.0237(3) 0.0177(2) 0.0220(2) -0.00782(18) 0.00801(18) -0.00503(18)
Cl3 0.0255(2) 0.0157(2) 0.0160(2) -0.00698(17) -0.00050(17) -0.00778(18)
O2 0.0246(8) 0.0218(8) 0.0264(7) -0.0100(6) 0.0079(6) -0.0025(6)
O3 0.0207(7) 0.0191(7) 0.0232(7) -0.0076(6) 0.0027(6) -0.0048(6)
N1 0.0185(8) 0.0145(8) 0.0166(7) -0.0080(6) 0.0023(6) -0.0064(6)
N2 0.0178(8) 0.0142(8) 0.0149(7) -0.0068(6) 0.0024(6) -0.0040(6)
N3 0.0278(9) 0.0109(8) 0.0143(7) -0.0056(6) 0.0009(6) -0.0041(7)
N4 0.0269(9) 0.0142(8) 0.0218(8) -0.0106(7) -0.0017(7) -0.0057(7)
C1 0.0216(10) 0.0158(9) 0.0191(9) -0.0092(7) 0.0015(7) -0.0070(8)
C2 0.0187(10) 0.0203(10) 0.0184(9) -0.0116(8) 0.0024(7) -0.0071(8)
C3 0.0160(9) 0.0155(9) 0.0151(8) -0.0068(7) 0.0012(7) -0.0033(7)
C4 0.0148(9) 0.0130(9) 0.0161(8) -0.0077(7) 0.0046(7) -0.0049(7)
C5 0.0160(9) 0.0133(9) 0.0162(8) -0.0083(7) 0.0048(7) -0.0054(7)
C6 0.0155(9) 0.0146(9) 0.0152(8) -0.0084(7) 0.0038(7) -0.0054(7)
C7 0.0197(9) 0.0155(9) 0.0143(8) -0.0076(7) 0.0043(7) -0.0064(7)
C8 0.0217(10) 0.0204(10) 0.0188(9) -0.0125(8) 0.0055(7) -0.0107(8)
C9 0.0188(10) 0.0251(10) 0.0177(9) -0.0112(8) 0.0018(7) -0.0086(8)
C10 0.0177(9) 0.0169(9) 0.0165(9) -0.0073(7) 0.0005(7) -0.0037(7)
C11 0.0202(10) 0.0147(9) 0.0188(9) -0.0100(7) 0.0032(7) -0.0048(7)
C12 0.0198(10) 0.0151(9) 0.0220(9) -0.0108(8) -0.0001(7) -0.0044(7)
C13 0.0185(10) 0.0188(10) 0.0220(9) -0.0105(8) -0.0005(7) -0.0056(8)
C14 0.0166(10) 0.0194(10) 0.0346(11) -0.0163(9) 0.0019(8) -0.0026(8)
C15 0.0248(11) 0.0141(10) 0.0364(12) -0.0105(9) -0.0034(9) -0.0033(8)
C16 0.0358(13) 0.0169(10) 0.0304(11) -0.0093(9) 0.0075(9) -0.0110(9)
C17 0.0286(11) 0.0192(10) 0.0286(10) -0.0136(8) 0.0073(9) -0.0082(8)

loop_
_atom_type_symbol
_atom_type_description
_atom_type_scat_dispersion_real
_atom_type_scat_dispersion_imag
_atom_type_scat_source
C C 0.0033 0.0016 'International Tables Vol C Tables 4.2.6.8 and 6.1.1.4'
H H 0.0000 0.0000 'International Tables Vol C Tables 4.2.6.8 and 6.1.1.4'
N N 0.0061 0.0033 'International Tables Vol C Tables 4.2.6.8 and 6.1.1.4'
O O 0.0106 0.0060 'International Tables Vol C Tables 4.2.6.8 and 6.1.1.4'
Cl Cl 0.1484 0.1585 'International Tables Vol C Tables 4.2.6.8 and 6.1.1.4'
Mn Mn 0.3368 0.7283 'International Tables Vol C Tables 4.2.6.8 and 6.1.1.4'

loop_
_geom_angle_atom_site_label_1
_geom_angle_atom_site_label_2
_geom_angle_atom_site_label_3
_geom_angle
_geom_angle_site_symmetry_3
N1 Mn1 N2 72.11(6) .
N1 Mn1 O3 84.83(5) .
N2 Mn1 O3 94.77(5) .
N1 Mn1 Cl3 159.21(4) .
N2 Mn1 Cl3 95.88(4) .
O3 Mn1 Cl3 79.22(4) .
N1 Mn1 Cl2 101.95(4) .
N2 Mn1 Cl2 91.20(4) .
O3 Mn1 Cl2 172.10(4) .
Cl3 Mn1 Cl2 95.060(19) .
N1 Mn1 Cl3 99.41(4) 2_746
N2 Mn1 Cl3 171.41(4) 2_746
O3 Mn1 Cl3 85.61(4) 2_746
Cl3 Mn1 Cl3 92.622(16) 2_746
Cl2 Mn1 Cl3 89.253(18) 2_746
Mn1 Cl3 Mn1 87.378(16) 2_746
C101 O3 C201 32.9(3) .
C101 O3 Mn1 133.45(14) .
C201 O3 Mn1 121.3(5) .
C1 N1 C5 121.04(16) .
C1 N1 Mn1 119.56(12) .
C5 N1 Mn1 119.30(12) .
C10 N2 C6 122.08(16) .
C10 N2 Mn1 118.75(12) .
C6 N2 Mn1 118.93(12) .
C4 N3 C11 118.61(15) .
C7 N4 C11 121.15(16) .
N1 C1 C2 122.08(17) .
C3 C2 C1 118.29(17) .
C2 C3 C4 120.60(17) .
N3 C4 C3 118.74(16) .
N3 C4 C5 122.66(16) .
C3 C4 C5 118.57(16) .
N1 C5 C4 119.22(16) .
N1 C5 C6 114.37(15) .
C4 C5 C6 125.96(16) .
N2 C6 C7 118.75(16) .
N2 C6 C5 113.02(15) .
C7 C6 C5 128.08(16) .
N4 C7 C8 116.78(16) .
N4 C7 C6 125.50(17) .
C8 C7 C6 117.71(17) .
C9 C8 C7 121.36(17) .
C8 C9 C10 118.09(18) .
N2 C10 C9 121.72(17) .
N4 C11 N3 109.87(15) .
N4 C11 C12 110.50(15) .
N3 C11 C12 110.47(15) .
C17 C12 C13 119.01(18) .
C17 C12 C11 121.45(17) .
C13 C12 C11 119.52(17) .
O2 C13 C14 121.55(17) .
O2 C13 C12 118.55(17) .
C14 C13 C12 119.90(18) .
C15 C14 C13 120.26(19) .
C14 C15 C16 120.48(19) .
C17 C16 C15 119.23(19) .
C16 C17 C12 121.06(19) .
O3 C101 C102 111.1(2) .
O3 C201 C202 108.9(5) .

loop_
_geom_bond_atom_site_label_1
_geom_bond_atom_site_label_2
_geom_bond_distance
_geom_bond_site_symmetry_2
Mn1 N1 2.1999(16) .
Mn1 N2 2.2177(15) .
Mn1 O3 2.3427(14) .
Mn1 Cl3 2.5218(5) .
Mn1 Cl2 2.5343(6) .
Mn1 Cl3 2.5359(5) 2_746
Cl3 Mn1 2.5359(5) 2_746
O2 C13 1.368(2) .
O3 C101 1.424(3) .
O3 C201 1.442(5) .
N1 C1 1.333(2) .
N1 C5 1.366(2) .
N2 C10 1.326(2) .
N2 C6 1.364(2) .
N3 C4 1.374(2) .
N3 C11 1.454(2) .
N4 C7 1.372(2) .
N4 C11 1.446(2) .
C1 C2 1.390(3) .
C2 C3 1.371(3) .
C3 C4 1.402(2) .
C4 C5 1.410(2) .
C5 C6 1.499(2) .
C6 C7 1.419(2) .
C7 C8 1.409(3) .
C8 C9 1.367(3) .
C9 C10 1.391(3) .
C11 C12 1.508(3) .
C12 C17 1.392(3) .
C12 C13 1.394(3) .
C13 C14 1.390(3) .
C14 C15 1.379(3) .
C15 C16 1.387(3) .
C16 C17 1.384(3) .
C101 C102 1.507(3) .
C201 C202 1.515(5) .
